data_1011191
loop_
_publ_author_name
'Warren, B E'
'Biscoe, J'

_publ_section_title
;
The crystal structure of monoclinic pyroxenes
;
_journal_coden_ASTM ZEKGAX
_journal_name_full
;
Zeitschrift fuer Kristallographie, Kristallgeometrie, Kristallphysik,
Kristallchemie (-144,1977)
;
_journal_page_first 391
_journal_page_last 401
_journal_volume 80
_journal_year 1931
_chemical_formula_structural 'Li Al (Si2 O6)'
_chemical_formula_sum 'Al Li O6 Si2'
_chemical_name_mineral Spodumene
_chemical_name_systematic 'Lithium aluminium catena-disilicate *'
_space_group_IT_number 15
_symmetry_cell_setting monoclinic
_symmetry_Int_Tables_number 15
_symmetry_space_group_name_Hall '-C 2yc'
_symmetry_space_group_name_H-M 'C 1 2/c 1'
_cell_angle_alpha 90
_cell_angle_beta 69.67
_cell_angle_gamma 90
_cell_formula_units_Z 4
_cell_length_a 9.5
_cell_length_b 8.3
_cell_length_c 5.24
_cell_volume 387.4
_exptl_crystal_density_meas 3.12
_cod_database_code 1011191

loop_
_symmetry_equiv_pos_as_xyz
x,y,z
-x,y,1/2-z
-x,-y,-z
x,-y,1/2+z
1/2+x,1/2+y,z
1/2-x,1/2+y,1/2-z
1/2-x,1/2-y,-z
1/2+x,1/2-y,1/2+z

loop_
_atom_site_label
_atom_site_type_symbol
_atom_site_symmetry_multiplicity
_atom_site_Wyckoff_symbol
_atom_site_fract_x
_atom_site_fract_y
_atom_site_fract_z
_atom_site_occupancy
_atom_site_attached_hydrogens
_atom_site_calc_flag
Li1 Li1+ 4 e 0. -0.31 0.25 1. 0 d
Al1 Al3+ 4 e 0. 0.09 0.25 1. 0 d
Si1 Si4+ 8 f 0.21 0.41 0.25 1. 0 d
O1 O2- 8 f 0.39 0.41 0.14 1. 0 d
O2 O2- 8 f 0.13 0.25 0.32 1. 0 d
O3 O2- 8 f 0.14 0.49 0. 1. 0 d

loop_
_atom_type_symbol
_atom_type_oxidation_number
Li1+ 1.000
Al3+ 3.000
Si4+ 4.000
O2- -2.000
